data_7106476
loop_
_publ_author_name
'M. Arunachalam'
'Pradyut Ghosh'

_publ_section_title
;
 Encapsulation of [F4(H2O)10]4? in a dimeric assembly of an unidirectional
 arene based hexapodal amide receptor
;
_journal_name_full Chem.Commun.
_journal_page_first 6269
_journal_paper_doi 10.1039/c1cc10742a
_journal_volume 47
_journal_year 2011
_chemical_formula_sum 'C88 H128 F2 N14 O24'
_chemical_formula_weight 1804.04
_chemical_name_systematic
;
?
;
_space_group_IT_number 2
_symmetry_cell_setting triclinic
_symmetry_space_group_name_Hall '-P 1'
_symmetry_space_group_name_H-M 'P -1'
_atom_sites_solution_hydrogens geom
_atom_sites_solution_primary direct
_atom_sites_solution_secondary difmap
_audit_creation_method SHELXL-97
_cell_angle_alpha 101.428(3)
_cell_angle_beta 109.835(2)
_cell_angle_gamma 99.502(3)
_cell_formula_units_Z 2
_cell_length_a 15.7347(17)
_cell_length_b 17.1841(18)
_cell_length_c 19.617(2)
_cell_measurement_reflns_used 5120
_cell_measurement_temperature 120(2)
_cell_volume 4732.8(9)
_computing_cell_refinement 'Bruker SMART'
_computing_data_collection 'Bruker SMART'
_computing_data_reduction 'Bruker SAINT'
_computing_molecular_graphics PLATON
_computing_publication_material 'MERCURY 2.3'
_computing_structure_refinement 'SHELXL-97 (Sheldrick, 1997)'
_computing_structure_solution 'SHELXS-97 (Sheldrick, 1990)'
_diffrn_ambient_temperature 120(2)
_diffrn_measured_fraction_theta_full 0.995
_diffrn_measured_fraction_theta_max 0.995
_diffrn_measurement_device_type 'CCD area detector'
_diffrn_measurement_method 'OMEGA SCAN'
_diffrn_radiation_monochromator graphite
_diffrn_radiation_source 'fine-focus sealed tube'
_diffrn_radiation_type MoK\a
_diffrn_radiation_wavelength 0.71073
_diffrn_reflns_av_R_equivalents 0.0621
_diffrn_reflns_av_sigmaI/netI 0.0713
_diffrn_reflns_limit_h_max 17
_diffrn_reflns_limit_h_min -17
_diffrn_reflns_limit_k_max 19
_diffrn_reflns_limit_k_min -19
_diffrn_reflns_limit_l_max 21
_diffrn_reflns_limit_l_min -21
_diffrn_reflns_number 38293
_diffrn_reflns_theta_full 23.26
_diffrn_reflns_theta_max 23.26
_diffrn_reflns_theta_min 1.15
_exptl_absorpt_coefficient_mu 0.095
_exptl_absorpt_correction_T_max 0.9850
_exptl_absorpt_correction_T_min 0.9794
_exptl_absorpt_correction_type multi-scan
_exptl_absorpt_process_details SADABS
_exptl_crystal_colour COLOURLESS
_exptl_crystal_density_diffrn 1.266
_exptl_crystal_density_method 'not measured'
_exptl_crystal_description BLOCK
_exptl_crystal_F_000 1928
_exptl_crystal_size_max 0.22
_exptl_crystal_size_mid 0.18
_exptl_crystal_size_min 0.16
_refine_diff_density_max 0.770
_refine_diff_density_min -0.513
_refine_diff_density_rms 0.057
_refine_ls_extinction_method none
_refine_ls_goodness_of_fit_ref 1.038
_refine_ls_hydrogen_treatment mixed
_refine_ls_matrix_type full
_refine_ls_number_parameters 1211
_refine_ls_number_reflns 13536
_refine_ls_number_restraints 9
_refine_ls_restrained_S_all 1.041
_refine_ls_R_factor_all 0.1236
_refine_ls_R_factor_gt 0.0750
_refine_ls_shift/su_max 0.000
_refine_ls_shift/su_mean 0.000
_refine_ls_structure_factor_coef Fsqd
_refine_ls_weighting_details 'calc w=1/[\s^2^(Fo^2^)+(0.1103P)^2^+3.5134P] where P=(Fo^2^+2Fc^2^)/3'
_refine_ls_weighting_scheme calc
_refine_ls_wR_factor_gt 0.1985
_refine_ls_wR_factor_ref 0.2304
_reflns_number_gt 8002
_reflns_number_total 13536
_reflns_threshold_expression >2sigma(I)
_cod_data_source_file c1cc10742a.txt
_cod_data_source_block COMPLEX_1
_cod_original_cell_volume 4732.7(9)
_cod_original_sg_symbol_H-M 'P-1 '
_cod_database_code 7106476

loop_
_symmetry_equiv_pos_as_xyz
'x, y, z'
'-x, -y, -z'

loop_
_atom_site_label
_atom_site_type_symbol
_atom_site_fract_x
_atom_site_fract_y
_atom_site_fract_z
_atom_site_U_iso_or_equiv
_atom_site_adp_type
_atom_site_occupancy
_atom_site_symmetry_multiplicity
_atom_site_calc_flag
_atom_site_refinement_flags
_atom_site_disorder_assembly
_atom_site_disorder_group
C1A C 1.0138(7) 0.5738(6) 0.9798(6) 0.070(3) Uiso 0.587(12) 1 d PD A 1
C2A C 0.9173(9) 0.5125(9) 0.9571(8) 0.096(4) Uiso 0.587(12) 1 d PD . 1
O6A O 1.0757(6) 0.5297(6) 0.9828(5) 0.104(3) Uiso 0.587(12) 1 d P . 1
C1B C 0.9660(8) 0.5176(7) 0.9264(7) 0.051(4) Uiso 0.413(12) 1 d PD A 2
C2B C 0.9019(15) 0.4628(16) 0.9443(14) 0.128(8) Uiso 0.413(12) 1 d PD A 2
O6B O 1.024(2) 0.4818(16) 0.9377(16) 0.219(10) Uiso 0.413(12) 1 d P A 2
F1 F 0.34856(17) 0.78736(14) 0.98272(13) 0.0474(6) Uani 1 1 d D . .
F2 F 0.62925(18) 0.80986(14) 0.02683(14) 0.0541(7) Uani 1 1 d D . .
O1 O 0.5126(3) 0.8637(2) 0.08975(19) 0.0546(8) Uani 1 1 d D . .
H1A H 0.551(2) 0.8493(19) 0.0632(17) 0.015(9) Uiso 1 1 d D . .
H1B H 0.462(3) 0.838(3) 0.049(2) 0.09(2) Uiso 1 1 d D . .
O2 O 0.4659(3) 0.75880(19) 0.9107(2) 0.0537(8) Uani 1 1 d D . .
H2A H 0.521(2) 0.781(4) 0.946(3) 0.12(3) Uiso 1 1 d D . .
H2B H 0.429(3) 0.7676(14) 0.934(3) 0.14(3) Uiso 1 1 d D . .
O3 O 0.3157(3) 0.9183(2) 0.9327(2) 0.0680(10) Uani 1 1 d D . .
H3A H 0.332(4) 0.881(3) 0.954(3) 0.09(2) Uiso 1 1 d D . .
H3B H 0.340(5) 0.964(3) 0.968(3) 0.15(3) Uiso 1 1 d D . .
O4 O 0.4529(4) 0.9614(2) 0.8771(3) 0.1030(15) Uani 1 1 d . . .
O5 O 0.6340(3) 0.9368(2) 0.9583(3) 0.0919(13) Uani 1 1 d D . .
H5A H 0.623(5) 0.893(3) 0.977(3) 0.12(2) Uiso 1 1 d D . .
C6 C 0.3720(3) 0.6027(2) 0.9951(2) 0.0335(10) Uani 1 1 d . . .
C7 C 0.2695(3) 0.5802(3) 0.9425(2) 0.0389(10) Uani 1 1 d . . .
H7A H 0.2502 0.5226 0.9150 0.047 Uiso 1 1 calc R . .
H7B H 0.2312 0.5895 0.9715 0.047 Uiso 1 1 calc R . .
N8 N 0.2570(3) 0.6306(2) 0.8896(2) 0.0407(9) Uani 1 1 d . . .
H8 H 0.287(3) 0.683(3) 0.909(2) 0.037(12) Uiso 1 1 d . . .
C9 C 0.2170(3) 0.5989(3) 0.8142(3) 0.0417(11) Uani 1 1 d . . .
O10 O 0.1814(2) 0.52538(19) 0.78316(17) 0.0530(8) Uani 1 1 d . . .
C11 C 0.2227(3) 0.6585(3) 0.7680(2) 0.0405(11) Uani 1 1 d . . .
C12 C 0.2377(3) 0.7427(3) 0.7947(3) 0.0527(13) Uani 1 1 d . . .
H12 H 0.2420 0.7648 0.8434 0.063 Uiso 1 1 calc R . .
C13 C 0.2463(4) 0.7944(3) 0.7505(3) 0.0602(14) Uani 1 1 d . . .
H13 H 0.2563 0.8506 0.7694 0.072 Uiso 1 1 calc R . .
C14 C 0.2402(4) 0.7625(3) 0.6781(3) 0.0590(14) Uani 1 1 d . . .
H14 H 0.2468 0.7968 0.6480 0.071 Uiso 1 1 calc R . .
C15 C 0.2239(3) 0.6789(3) 0.6515(2) 0.0495(12) Uani 1 1 d . . .
C16 C 0.2146(3) 0.6262(3) 0.6947(2) 0.0479(12) Uani 1 1 d . . .
H16 H 0.2030 0.5699 0.6750 0.058 Uiso 1 1 calc R . .
N17 N 0.2197(4) 0.6450(3) 0.5749(2) 0.0716(13) Uani 1 1 d . . .
O18 O 0.2007(4) 0.5713(3) 0.5504(2) 0.1057(16) Uani 1 1 d . . .
O19 O 0.2387(3) 0.6920(3) 0.5397(2) 0.0863(12) Uani 1 1 d . . .
C20 C 0.4394(3) 0.5858(2) 0.9668(2) 0.0336(10) Uani 1 1 d . . .
C21 C 0.4086(3) 0.5368(2) 0.8852(2) 0.0365(10) Uani 1 1 d . . .
H21A H 0.4391 0.4922 0.8831 0.044 Uiso 1 1 calc R . .
H21B H 0.3417 0.5130 0.8646 0.044 Uiso 1 1 calc R . .
N22 N 0.4311(3) 0.5877(3) 0.8391(2) 0.0397(9) Uani 1 1 d . . .
H22 H 0.439(3) 0.635(3) 0.856(2) 0.036(14) Uiso 1 1 d . . .
C23 C 0.4294(3) 0.5513(3) 0.7717(2) 0.0404(11) Uani 1 1 d . . .
O24 O 0.4138(2) 0.47666(19) 0.74840(17) 0.0546(8) Uani 1 1 d . . .
C25 C 0.4459(3) 0.6063(3) 0.7237(2) 0.0443(11) Uani 1 1 d . . .
C26 C 0.4730(4) 0.6912(3) 0.7484(3) 0.0581(13) Uani 1 1 d . . .
H26 H 0.4844 0.7178 0.7980 0.070 Uiso 1 1 calc R . .
C27 C 0.4833(4) 0.7368(3) 0.6993(3) 0.0698(16) Uani 1 1 d . . .
H27 H 0.5032 0.7937 0.7165 0.084 Uiso 1 1 calc R . .
C28 C 0.4641(4) 0.6979(3) 0.6253(3) 0.0666(15) Uani 1 1 d . . .
H28 H 0.4686 0.7279 0.5915 0.080 Uiso 1 1 calc R . .
C29 C 0.4384(3) 0.6143(3) 0.6026(3) 0.0576(13) Uani 1 1 d . . .
C30 C 0.4287(3) 0.5676(3) 0.6499(2) 0.0518(12) Uani 1 1 d . . .
H30 H 0.4108 0.5106 0.6325 0.062 Uiso 1 1 calc R . .
N31 N 0.4174(4) 0.5716(4) 0.5232(2) 0.0836(16) Uani 1 1 d . . .
O32 O 0.4301(3) 0.6144(3) 0.4828(2) 0.0994(15) Uani 1 1 d . . .
O33 O 0.3894(4) 0.4973(3) 0.5021(2) 0.129(2) Uani 1 1 d . . .
C34 C 0.5344(3) 0.6097(2) 1.0138(2) 0.0343(10) Uani 1 1 d . . .
C35 C 0.6054(3) 0.5874(2) 0.9822(2) 0.0412(11) Uani 1 1 d . . .
H35A H 0.6510 0.5690 1.0186 0.049 Uiso 1 1 calc R . .
H35B H 0.5740 0.5421 0.9369 0.049 Uiso 1 1 calc R . .
N36 N 0.6540(2) 0.6561(2) 0.9644(2) 0.0430(9) Uani 1 1 d . . .
H36 H 0.646(3) 0.715(3) 0.985(2) 0.053(13) Uiso 1 1 d . . .
C37 C 0.7124(3) 0.6412(3) 0.9304(3) 0.0513(12) Uani 1 1 d . . .
O38 O 0.7261(3) 0.5727(2) 0.9150(2) 0.0690(10) Uani 1 1 d . . .
C39 C 0.7627(3) 0.7123(3) 0.9123(3) 0.0574(14) Uani 1 1 d . . .
C40 C 0.7397(4) 0.7865(3) 0.9148(3) 0.0686(15) Uani 1 1 d . . .
H40 H 0.6906 0.7951 0.9291 0.082 Uiso 1 1 calc R . .
C41 C 0.7881(5) 0.8486(4) 0.8964(4) 0.0848(19) Uani 1 1 d . . .
H41 H 0.7719 0.8983 0.8986 0.102 Uiso 1 1 calc R . .
C42 C 0.8596(5) 0.8362(4) 0.8752(3) 0.0775(17) Uani 1 1 d . . .
H42 H 0.8913 0.8774 0.8617 0.093 Uiso 1 1 calc R . .
C43 C 0.8851(4) 0.7646(4) 0.8734(3) 0.0691(16) Uani 1 1 d . . .
C44 C 0.8370(4) 0.6996(3) 0.8921(3) 0.0666(15) Uani 1 1 d . . .
H44 H 0.8546 0.6504 0.8908 0.080 Uiso 1 1 calc R . .
N45 N 0.9606(5) 0.7498(4) 0.8502(3) 0.0996(19) Uani 1 1 d . . .
O46 O 0.9854(4) 0.6860(4) 0.8530(3) 0.125(2) Uani 1 1 d . . .
O47 O 0.9983(4) 0.8034(3) 0.8291(3) 0.1206(19) Uani 1 1 d . . .
C48 C 0.5619(3) 0.6529(2) 1.0901(2) 0.0367(10) Uani 1 1 d . . .
C49 C 0.6644(3) 0.6780(2) 1.1417(3) 0.0481(12) Uani 1 1 d . . .
H49A H 0.6707 0.6639 1.1884 0.058 Uiso 1 1 calc R . .
H49B H 0.6980 0.6469 1.1181 0.058 Uiso 1 1 calc R . .
N50 N 0.7070(3) 0.7648(2) 1.1591(2) 0.0447(10) Uani 1 1 d . . .
H50 H 0.696(3) 0.785(3) 1.125(3) 0.047(15) Uiso 1 1 d . . .
C51 C 0.7761(3) 0.8066(3) 1.2250(3) 0.0449(11) Uani 1 1 d . . .
O52 O 0.8019(2) 0.77525(19) 1.27730(18) 0.0675(10) Uani 1 1 d . . .
C53 C 0.8226(3) 0.8936(2) 1.2338(2) 0.0400(10) Uani 1 1 d . . .
C54 C 0.7938(3) 0.9363(3) 1.1808(2) 0.0441(11) Uani 1 1 d . . .
H54 H 0.7431 0.9100 1.1358 0.053 Uiso 1 1 calc R . .
C55 C 0.8387(3) 1.0171(3) 1.1932(3) 0.0493(12) Uani 1 1 d . . .
H55 H 0.8177 1.0445 1.1568 0.059 Uiso 1 1 calc R . .
C56 C 0.9143(3) 1.0572(3) 1.2593(3) 0.0476(12) Uani 1 1 d . . .
H56 H 0.9448 1.1117 1.2683 0.057 Uiso 1 1 calc R . .
C57 C 0.9433(3) 1.0140(3) 1.3116(2) 0.0438(11) Uani 1 1 d . . .
C58 C 0.8999(3) 0.9335(3) 1.3002(2) 0.0421(11) Uani 1 1 d . . .
H58 H 0.9218 0.9060 1.3364 0.050 Uiso 1 1 calc R . .
N59 N 1.0246(3) 1.0553(3) 1.3824(2) 0.0549(10) Uani 1 1 d . . .
O60 O 1.0582(2) 1.1291(2) 1.3940(2) 0.0676(10) Uani 1 1 d . . .
O61 O 1.0548(3) 1.0161(2) 1.4262(2) 0.0754(11) Uani 1 1 d . . .
C62 C 0.4946(3) 0.6703(2) 1.1183(2) 0.0376(10) Uani 1 1 d . . .
C63 C 0.5247(3) 0.7181(3) 1.2007(2) 0.0467(12) Uani 1 1 d . . .
H63A H 0.5000 0.6837 1.2268 0.056 Uiso 1 1 calc R . .
H63B H 0.5922 0.7328 1.2248 0.056 Uiso 1 1 calc R . .
N64 N 0.4904(3) 0.7935(2) 1.2064(2) 0.0513(11) Uani 1 1 d . . .
H64 H 0.511(3) 0.820(3) 1.179(3) 0.056(15) Uiso 1 1 d . . .
C65 C 0.4481(3) 0.8141(3) 1.2532(3) 0.0494(12) Uani 1 1 d . . .
O66 O 0.4388(2) 0.7748(2) 1.29723(17) 0.0601(9) Uani 1 1 d . . .
C67 C 0.4061(4) 0.8866(3) 1.2480(3) 0.0545(13) Uani 1 1 d . . .
C68 C 0.4258(4) 0.9429(3) 1.2110(3) 0.0685(15) Uani 1 1 d . . .
H68 H 0.4672 0.9373 1.1871 0.082 Uiso 1 1 calc R . .
C69 C 0.3833(5) 1.0096(3) 1.2093(4) 0.0806(18) Uani 1 1 d . . .
H69 H 0.3960 1.0472 1.1836 0.097 Uiso 1 1 calc R . .
C70 C 0.3228(4) 1.0185(3) 1.2460(3) 0.0726(16) Uani 1 1 d . . .
H70 H 0.2943 1.0618 1.2453 0.087 Uiso 1 1 calc R . .
C71 C 0.3060(4) 0.9625(3) 1.2833(3) 0.0659(15) Uani 1 1 d . . .
C72 C 0.3462(4) 0.8968(3) 1.2856(3) 0.0641(15) Uani 1 1 d . . .
H72 H 0.3335 0.8599 1.3119 0.077 Uiso 1 1 calc R . .
N73 N 0.2451(4) 0.9730(4) 1.3245(3) 0.0961(18) Uani 1 1 d . . .
O74 O 0.2095(4) 1.0306(3) 1.3230(3) 0.1062(15) Uani 1 1 d . . .
O75 O 0.2310(6) 0.9241(5) 1.3575(5) 0.197(4) Uani 1 1 d . . .
C76 C 0.3999(3) 0.6430(2) 1.0717(2) 0.0378(10) Uani 1 1 d . . .
C77 C 0.3257(3) 0.6551(3) 1.1039(2) 0.0440(11) Uani 1 1 d . . .
H77A H 0.2782 0.6039 1.0868 0.053 Uiso 1 1 calc R . .
H77B H 0.3543 0.6693 1.1584 0.053 Uiso 1 1 calc R . .
N78 N 0.2818(3) 0.7194(2) 1.0811(2) 0.0450(10) Uani 1 1 d . . .
H78 H 0.307(3) 0.747(2) 1.058(2) 0.038(12) Uiso 1 1 d . . .
C79 C 0.2194(3) 0.7416(3) 1.1083(3) 0.0497(12) Uani 1 1 d . . .
O80 O 0.1977(3) 0.7100(2) 1.1532(2) 0.0649(10) Uani 1 1 d . . .
C81 C 0.1760(3) 0.8076(3) 1.0821(3) 0.0502(12) Uani 1 1 d . . .
C82 C 0.1831(4) 0.8357(3) 1.0231(3) 0.0681(15) Uani 1 1 d . . .
H82 H 0.2163 0.8131 0.9966 0.082 Uiso 1 1 calc R . .
C83 C 0.1416(4) 0.8972(4) 1.0021(4) 0.0742(17) Uani 1 1 d . . .
H83 H 0.1484 0.9156 0.9623 0.089 Uiso 1 1 calc R . .
C84 C 0.0916(4) 0.9306(3) 1.0385(3) 0.0675(15) Uani 1 1 d . . .
H84 H 0.0634 0.9715 1.0244 0.081 Uiso 1 1 calc R . .
C85 C 0.0843(4) 0.9018(3) 1.0971(3) 0.0664(15) Uani 1 1 d . . .
C86 C 0.1245(3) 0.8405(3) 1.1192(3) 0.0594(14) Uani 1 1 d . . .
H86 H 0.1168 0.8218 1.1586 0.071 Uiso 1 1 calc R . .
N87 N 0.0322(4) 0.9383(3) 1.1384(4) 0.0972(19) Uani 1 1 d . . .
O88 O -0.0157(4) 0.9832(3) 1.1102(4) 0.144(2) Uani 1 1 d . . .
N90 N 0.1003(2) 0.6176(2) 0.3085(2) 0.0464(9) Uani 1 1 d . . .
C91 C 0.1429(3) 0.7038(3) 0.3606(3) 0.0498(12) Uani 1 1 d . . .
H91A H 0.1560 0.7406 0.3317 0.060 Uiso 1 1 calc R . .
H91B H 0.2018 0.7050 0.3989 0.060 Uiso 1 1 calc R . .
C92 C 0.0808(3) 0.7358(3) 0.3995(3) 0.0574(13) Uani 1 1 d . . .
H92A H 0.0218 0.7348 0.3612 0.069 Uiso 1 1 calc R . .
H92B H 0.0676 0.6991 0.4284 0.069 Uiso 1 1 calc R . .
C93 C 0.1244(4) 0.8225(3) 0.4516(3) 0.0697(15) Uani 1 1 d . . .
H93A H 0.1865 0.8254 0.4866 0.084 Uiso 1 1 calc R . .
H93B H 0.1304 0.8606 0.4221 0.084 Uiso 1 1 calc R . .
C94 C 0.0662(4) 0.8468(3) 0.4951(4) 0.0832(19) Uani 1 1 d . . .
H94A H 0.0039 0.8412 0.4606 0.125 Uiso 1 1 calc R . .
H94B H 0.0930 0.9028 0.5249 0.125 Uiso 1 1 calc R . .
H94C H 0.0645 0.8120 0.5275 0.125 Uiso 1 1 calc R . .
C95 C 0.0039(3) 0.6095(3) 0.2490(3) 0.0527(12) Uani 1 1 d . . .
H95A H -0.0164 0.5556 0.2135 0.063 Uiso 1 1 calc R . .
H95B H -0.0399 0.6125 0.2737 0.063 Uiso 1 1 calc R . .
C96 C -0.0008(3) 0.6729(3) 0.2057(3) 0.0551(13) Uani 1 1 d . . .
H96A H 0.0198 0.7273 0.2405 0.066 Uiso 1 1 calc R . .
H96B H 0.0407 0.6692 0.1789 0.066 Uiso 1 1 calc R . .
C97 C -0.0984(3) 0.6604(3) 0.1506(3) 0.0673(15) Uani 1 1 d . . .
H97A H -0.1402 0.6612 0.1773 0.081 Uiso 1 1 calc R . .
H97B H -0.1177 0.6069 0.1146 0.081 Uiso 1 1 calc R . .
C99 C 0.0905(3) 0.5588(3) 0.3561(3) 0.0502(12) Uani 1 1 d . . .
H99A H 0.1496 0.5709 0.3984 0.060 Uiso 1 1 calc R . .
H99B H 0.0444 0.5707 0.3765 0.060 Uiso 1 1 calc R . .
O89 O 0.0352(4) 0.9204(3) 1.1967(3) 0.1115(17) Uani 1 1 d . . .
C98 C -0.1067(4) 0.7255(4) 0.1087(3) 0.0783(17) Uani 1 1 d . . .
H98A H -0.0836 0.7788 0.1442 0.118 Uiso 1 1 calc R . .
H98B H -0.1710 0.7180 0.0774 0.118 Uiso 1 1 calc R . .
H98C H -0.0707 0.7209 0.0778 0.118 Uiso 1 1 calc R . .
C100 C 0.0629(3) 0.4678(3) 0.3174(3) 0.0514(12) Uani 1 1 d . . .
H10I H 0.1094 0.4535 0.2986 0.062 Uiso 1 1 calc R . .
H10J H 0.0034 0.4536 0.2751 0.062 Uiso 1 1 calc R . .
C101 C 0.0554(4) 0.4210(3) 0.3741(3) 0.0671(15) Uani 1 1 d . . .
H10P H 0.0075 0.4351 0.3913 0.081 Uiso 1 1 calc R . .
H10Q H 0.1141 0.4387 0.4174 0.081 Uiso 1 1 calc R . .
C102 C 0.0321(4) 0.3284(3) 0.3434(3) 0.0791(17) Uani 1 1 d . . .
H10R H -0.0290 0.3095 0.3040 0.119 Uiso 1 1 calc R . .
H10S H 0.0334 0.3033 0.3832 0.119 Uiso 1 1 calc R . .
H10T H 0.0773 0.3139 0.3238 0.119 Uiso 1 1 calc R . .
C103 C 0.1626(3) 0.5963(3) 0.2671(2) 0.0480(12) Uani 1 1 d . . .
H10A H 0.1321 0.5424 0.2319 0.058 Uiso 1 1 calc R . .
H10B H 0.1662 0.6350 0.2376 0.058 Uiso 1 1 calc R . .
C104 C 0.2611(3) 0.5958(3) 0.3136(3) 0.0492(12) Uani 1 1 d . . .
H10C H 0.2971 0.6512 0.3425 0.059 Uiso 1 1 calc R . .
H10D H 0.2603 0.5630 0.3484 0.059 Uiso 1 1 calc R . .
C105 C 0.3050(3) 0.5601(3) 0.2612(3) 0.0554(13) Uani 1 1 d . . .
H10K H 0.2719 0.5029 0.2367 0.066 Uiso 1 1 calc R . .
H10L H 0.2969 0.5886 0.2223 0.066 Uiso 1 1 calc R . .
C106 C 0.4066(4) 0.5651(3) 0.2987(3) 0.0657(15) Uani 1 1 d . . .
H10M H 0.4412 0.6216 0.3179 0.099 Uiso 1 1 calc R . .
H10N H 0.4278 0.5367 0.2628 0.099 Uiso 1 1 calc R . .
H10O H 0.4161 0.5402 0.3395 0.099 Uiso 1 1 calc R . .
N107 N 0.6701(2) 0.7861(2) 0.48272(19) 0.0441(9) Uani 1 1 d . . .
C108 C 0.7197(3) 0.7845(3) 0.5645(2) 0.0456(11) Uani 1 1 d . . .
H10G H 0.7862 0.7945 0.5757 0.055 Uiso 1 1 calc R . .
H10H H 0.7104 0.8295 0.5974 0.055 Uiso 1 1 calc R . .
C109 C 0.6894(3) 0.7070(3) 0.5833(2) 0.0505(12) Uani 1 1 d . . .
H10E H 0.7124 0.6641 0.5606 0.061 Uiso 1 1 calc R . .
H10F H 0.6217 0.6895 0.5626 0.061 Uiso 1 1 calc R . .
C110 C 0.7260(4) 0.7197(3) 0.6681(3) 0.0615(14) Uani 1 1 d . . .
H11E H 0.7933 0.7412 0.6890 0.074 Uiso 1 1 calc R . .
H11F H 0.6996 0.7601 0.6901 0.074 Uiso 1 1 calc R . .
C111 C 0.7028(4) 0.6420(3) 0.6893(3) 0.0764(17) Uani 1 1 d . . .
H11M H 0.6364 0.6195 0.6674 0.115 Uiso 1 1 calc R . .
H11N H 0.7243 0.6537 0.7431 0.115 Uiso 1 1 calc R . .
H11O H 0.7327 0.6032 0.6709 0.115 Uiso 1 1 calc R . .
C112 C 0.5681(3) 0.7829(3) 0.4670(3) 0.0500(12) Uani 1 1 d . . .
H11C H 0.5392 0.7308 0.4715 0.060 Uiso 1 1 calc R . .
H11D H 0.5381 0.7837 0.4151 0.060 Uiso 1 1 calc R . .
C113 C 0.5481(3) 0.8508(3) 0.5169(3) 0.0591(13) Uani 1 1 d . . .
H11G H 0.5694 0.8457 0.5680 0.071 Uiso 1 1 calc R . .
H11H H 0.5825 0.9035 0.5177 0.071 Uiso 1 1 calc R . .
C114 C 0.4458(4) 0.8477(4) 0.4898(3) 0.0756(17) Uani 1 1 d . . .
H11I H 0.4113 0.7939 0.4865 0.091 Uiso 1 1 calc R . .
H11J H 0.4253 0.8553 0.4396 0.091 Uiso 1 1 calc R . .
C115 C 0.4232(5) 0.9131(5) 0.5416(4) 0.114(3) Uani 1 1 d . . .
H11U H 0.4418 0.9049 0.5910 0.171 Uiso 1 1 calc R . .
H11V H 0.3574 0.9089 0.5217 0.171 Uiso 1 1 calc R . .
H11W H 0.4565 0.9666 0.5445 0.171 Uiso 1 1 calc R . .
C116 C 0.6745(3) 0.7128(3) 0.4285(3) 0.0521(12) Uani 1 1 d . . .
H11A H 0.6391 0.7137 0.3775 0.062 Uiso 1 1 calc R . .
H11B H 0.6444 0.6634 0.4365 0.062 Uiso 1 1 calc R . .
C117 C 0.7723(4) 0.7079(3) 0.4350(3) 0.0652(15) Uani 1 1 d . . .
H11K H 0.7937 0.7438 0.4084 0.078 Uiso 1 1 calc R . .
H11L H 0.8141 0.7274 0.4876 0.078 Uiso 1 1 calc R . .
C118 C 0.7766(4) 0.6248(4) 0.4041(4) 0.100(2) Uani 1 1 d . . .
H11S H 0.7303 0.6035 0.3530 0.120 Uiso 1 1 calc R . .
H11T H 0.7606 0.5901 0.4337 0.120 Uiso 1 1 calc R . .
C119 C 0.8710(5) 0.6197(4) 0.4034(5) 0.123(3) Uani 1 1 d . . .
H11P H 0.8878 0.6544 0.3748 0.184 Uiso 1 1 calc R . .
H11Q H 0.8687 0.5641 0.3808 0.184 Uiso 1 1 calc R . .
H11R H 0.9167 0.6374 0.4541 0.184 Uiso 1 1 calc R . .
C120 C 0.7205(3) 0.8658(3) 0.4754(3) 0.0494(12) Uani 1 1 d . . .
H12A H 0.7241 0.9107 0.5159 0.059 Uiso 1 1 calc R . .
H12B H 0.7839 0.8633 0.4821 0.059 Uiso 1 1 calc R . .
C121 C 0.6760(4) 0.8851(3) 0.4015(3) 0.0557(13) Uani 1 1 d . . .
H12E H 0.6151 0.8940 0.3963 0.067 Uiso 1 1 calc R . .
H12F H 0.6677 0.8392 0.3600 0.067 Uiso 1 1 calc R . .
C122 C 0.7384(4) 0.9618(3) 0.3993(3) 0.0578(13) Uani 1 1 d . . .
H12C H 0.7518 1.0057 0.4440 0.069 Uiso 1 1 calc R . .
H12D H 0.7972 0.9506 0.4003 0.069 Uiso 1 1 calc R . .
C123 C 0.6945(4) 0.9902(3) 0.3299(3) 0.0697(16) Uani 1 1 d . . .
H12G H 0.6787 0.9463 0.2855 0.105 Uiso 1 1 calc R . .
H12H H 0.7379 1.0363 0.3296 0.105 Uiso 1 1 calc R . .
H12I H 0.6390 1.0059 0.3308 0.105 Uiso 1 1 calc R . .

loop_
_atom_site_aniso_label
_atom_site_aniso_U_11
_atom_site_aniso_U_22
_atom_site_aniso_U_33
_atom_site_aniso_U_23
_atom_site_aniso_U_13
_atom_site_aniso_U_12
F1 0.0574(16) 0.0389(14) 0.0528(16) 0.0194(12) 0.0244(13) 0.0148(12)
F2 0.0635(17) 0.0390(14) 0.0492(15) 0.0160(12) 0.0100(13) 0.0060(12)
O1 0.063(2) 0.054(2) 0.044(2) 0.0146(17) 0.018(2) 0.0102(18)
O2 0.066(2) 0.0399(19) 0.051(2) 0.0134(16) 0.021(2) 0.0043(18)
O3 0.078(3) 0.049(2) 0.073(3) 0.030(2) 0.015(2) 0.015(2)
O4 0.144(4) 0.066(3) 0.105(3) 0.021(2) 0.068(3) 0.000(3)
O5 0.137(4) 0.050(2) 0.118(4) 0.034(2) 0.079(3) 0.023(2)
C6 0.042(3) 0.026(2) 0.036(2) 0.0182(19) 0.013(2) 0.0098(19)
C7 0.048(3) 0.036(2) 0.038(2) 0.021(2) 0.018(2) 0.011(2)
N8 0.047(2) 0.030(2) 0.041(2) 0.0136(18) 0.0096(18) 0.0078(18)
C9 0.038(3) 0.038(3) 0.045(3) 0.017(2) 0.008(2) 0.009(2)
O10 0.054(2) 0.0380(19) 0.0500(19) 0.0142(16) 0.0053(16) -0.0023(16)
C11 0.040(3) 0.040(3) 0.034(3) 0.014(2) 0.001(2) 0.012(2)
C12 0.074(3) 0.041(3) 0.038(3) 0.013(2) 0.012(2) 0.017(2)
C13 0.089(4) 0.039(3) 0.045(3) 0.015(2) 0.013(3) 0.018(3)
C14 0.073(4) 0.056(3) 0.050(3) 0.030(3) 0.016(3) 0.021(3)
C15 0.062(3) 0.046(3) 0.032(3) 0.011(2) 0.006(2) 0.015(2)
C16 0.051(3) 0.036(3) 0.040(3) 0.010(2) -0.001(2) 0.008(2)
N17 0.108(4) 0.056(3) 0.044(3) 0.016(2) 0.020(3) 0.020(3)
O18 0.189(5) 0.066(3) 0.049(2) 0.007(2) 0.040(3) 0.020(3)
O19 0.132(4) 0.082(3) 0.052(2) 0.031(2) 0.035(2) 0.030(3)
C20 0.042(3) 0.021(2) 0.040(2) 0.0187(19) 0.013(2) 0.0074(18)
C21 0.046(3) 0.030(2) 0.035(2) 0.0142(19) 0.015(2) 0.0061(19)
N22 0.053(2) 0.028(2) 0.040(2) 0.0153(19) 0.0182(19) 0.0082(19)
C23 0.040(3) 0.041(3) 0.040(3) 0.017(2) 0.013(2) 0.007(2)
O24 0.076(2) 0.039(2) 0.052(2) 0.0103(16) 0.0337(18) 0.0069(17)
C25 0.044(3) 0.045(3) 0.042(3) 0.015(2) 0.016(2) 0.002(2)
C26 0.077(4) 0.051(3) 0.047(3) 0.021(2) 0.027(3) 0.005(3)
C27 0.097(4) 0.050(3) 0.069(4) 0.026(3) 0.042(3) 0.001(3)
C28 0.080(4) 0.071(4) 0.052(3) 0.032(3) 0.029(3) 0.003(3)
C29 0.057(3) 0.063(4) 0.036(3) 0.008(3) 0.012(2) -0.008(3)
C30 0.056(3) 0.053(3) 0.040(3) 0.012(2) 0.019(2) -0.003(2)
N31 0.100(4) 0.091(4) 0.040(3) 0.011(3) 0.028(3) -0.020(3)
O32 0.115(4) 0.121(4) 0.044(2) 0.027(2) 0.029(2) -0.019(3)
O33 0.200(6) 0.089(4) 0.057(3) -0.010(2) 0.058(3) -0.052(4)
C34 0.042(3) 0.022(2) 0.042(3) 0.0192(19) 0.015(2) 0.0071(19)
C35 0.042(3) 0.032(2) 0.048(3) 0.019(2) 0.013(2) 0.005(2)
N36 0.045(2) 0.039(2) 0.045(2) 0.0157(18) 0.0180(19) 0.0036(18)
C37 0.060(3) 0.038(3) 0.046(3) 0.008(2) 0.016(3) -0.002(2)
O38 0.079(3) 0.052(2) 0.085(3) 0.0090(19) 0.053(2) 0.0037(19)
C39 0.056(3) 0.066(4) 0.038(3) 0.003(2) 0.020(2) -0.006(3)
C40 0.079(4) 0.053(3) 0.074(4) 0.026(3) 0.031(3) 0.002(3)
C41 0.094(5) 0.073(4) 0.098(5) 0.034(4) 0.051(4) 0.005(4)
C42 0.105(5) 0.061(4) 0.061(4) 0.016(3) 0.037(4) -0.003(4)
C43 0.074(4) 0.080(4) 0.046(3) 0.002(3) 0.037(3) -0.014(3)
C44 0.082(4) 0.061(3) 0.048(3) 0.002(3) 0.031(3) -0.003(3)
N45 0.123(5) 0.088(4) 0.093(4) 0.011(4) 0.071(4) -0.009(4)
O46 0.153(5) 0.110(4) 0.174(5) 0.052(4) 0.131(5) 0.035(4)
O47 0.153(5) 0.094(3) 0.130(4) 0.014(3) 0.106(4) -0.021(3)
C48 0.042(3) 0.025(2) 0.036(3) 0.0176(19) 0.003(2) 0.0047(19)
C49 0.056(3) 0.027(2) 0.056(3) 0.016(2) 0.012(2) 0.010(2)
N50 0.047(2) 0.033(2) 0.041(2) 0.013(2) 0.003(2) 0.0028(18)
C51 0.049(3) 0.038(3) 0.039(3) 0.011(2) 0.008(2) 0.008(2)
O52 0.078(3) 0.048(2) 0.049(2) 0.0205(17) -0.0043(18) -0.0039(18)
C53 0.039(3) 0.034(2) 0.040(3) 0.009(2) 0.009(2) 0.005(2)
C54 0.045(3) 0.036(3) 0.040(3) 0.006(2) 0.009(2) 0.003(2)
C55 0.056(3) 0.041(3) 0.051(3) 0.016(2) 0.021(3) 0.009(2)
C56 0.051(3) 0.033(3) 0.053(3) 0.006(2) 0.021(3) 0.001(2)
C57 0.038(3) 0.041(3) 0.045(3) 0.004(2) 0.014(2) 0.003(2)
C58 0.046(3) 0.037(3) 0.042(3) 0.013(2) 0.014(2) 0.012(2)
N59 0.042(2) 0.050(3) 0.055(3) 0.002(2) 0.012(2) -0.003(2)
O60 0.053(2) 0.048(2) 0.076(3) 0.0011(18) 0.0117(19) -0.0070(17)
O61 0.066(3) 0.067(2) 0.061(2) 0.014(2) -0.0067(19) 0.002(2)
C62 0.054(3) 0.027(2) 0.035(2) 0.0179(19) 0.016(2) 0.012(2)
C63 0.061(3) 0.038(3) 0.039(3) 0.017(2) 0.012(2) 0.018(2)
N64 0.071(3) 0.044(2) 0.038(2) 0.016(2) 0.019(2) 0.014(2)
C65 0.074(3) 0.042(3) 0.034(3) 0.012(2) 0.023(3) 0.014(2)
O66 0.089(3) 0.056(2) 0.0402(19) 0.0173(17) 0.0256(18) 0.0242(19)
C67 0.074(4) 0.050(3) 0.035(3) 0.009(2) 0.017(3) 0.015(3)
C68 0.099(4) 0.053(3) 0.071(4) 0.026(3) 0.046(3) 0.026(3)
C69 0.115(5) 0.061(4) 0.092(5) 0.038(3) 0.054(4) 0.037(4)
C70 0.101(5) 0.051(3) 0.071(4) 0.015(3) 0.036(4) 0.029(3)
C71 0.087(4) 0.062(4) 0.053(3) 0.012(3) 0.031(3) 0.023(3)
C72 0.097(4) 0.056(3) 0.043(3) 0.010(2) 0.032(3) 0.023(3)
N73 0.142(5) 0.072(4) 0.114(5) 0.027(3) 0.084(4) 0.052(4)
O74 0.127(4) 0.065(3) 0.137(4) 0.002(3) 0.074(3) 0.033(3)
O75 0.334(10) 0.194(7) 0.279(9) 0.169(7) 0.268(9) 0.180(7)
C76 0.052(3) 0.029(2) 0.039(3) 0.023(2) 0.016(2) 0.013(2)
C77 0.059(3) 0.043(3) 0.041(3) 0.021(2) 0.025(2) 0.018(2)
N78 0.057(3) 0.043(2) 0.052(2) 0.027(2) 0.031(2) 0.0180(19)
C79 0.059(3) 0.044(3) 0.056(3) 0.018(2) 0.031(3) 0.017(2)
O80 0.092(3) 0.065(2) 0.073(2) 0.038(2) 0.058(2) 0.033(2)
C81 0.055(3) 0.050(3) 0.060(3) 0.019(2) 0.035(3) 0.019(2)
C82 0.070(4) 0.078(4) 0.091(4) 0.048(3) 0.047(3) 0.044(3)
C83 0.074(4) 0.084(4) 0.099(5) 0.054(4) 0.050(4) 0.041(3)
C84 0.064(4) 0.059(3) 0.098(4) 0.034(3) 0.040(3) 0.028(3)
C85 0.068(4) 0.056(3) 0.102(5) 0.025(3) 0.055(3) 0.032(3)
C86 0.063(3) 0.053(3) 0.078(4) 0.021(3) 0.042(3) 0.019(3)
N87 0.106(4) 0.065(4) 0.165(6) 0.038(4) 0.095(5) 0.038(3)
O88 0.173(5) 0.125(4) 0.261(7) 0.115(5) 0.166(5) 0.113(4)
N90 0.042(2) 0.048(2) 0.047(2) 0.0176(19) 0.0150(19) 0.0057(18)
C91 0.049(3) 0.041(3) 0.055(3) 0.015(2) 0.018(2) 0.004(2)
C92 0.055(3) 0.058(3) 0.057(3) 0.016(3) 0.020(3) 0.010(3)
C93 0.074(4) 0.043(3) 0.093(4) 0.011(3) 0.039(3) 0.009(3)
C94 0.091(4) 0.054(4) 0.111(5) 0.004(3) 0.060(4) 0.012(3)
C95 0.042(3) 0.059(3) 0.053(3) 0.017(3) 0.014(2) 0.006(2)
C96 0.048(3) 0.062(3) 0.054(3) 0.021(3) 0.014(3) 0.013(2)
C97 0.047(3) 0.080(4) 0.066(4) 0.025(3) 0.009(3) 0.014(3)
C99 0.051(3) 0.053(3) 0.053(3) 0.024(2) 0.024(2) 0.009(2)
O89 0.148(5) 0.094(4) 0.132(4) 0.026(3) 0.095(4) 0.050(3)
C98 0.061(4) 0.104(5) 0.068(4) 0.036(4) 0.014(3) 0.023(3)
C100 0.048(3) 0.047(3) 0.055(3) 0.017(2) 0.014(2) 0.008(2)
C101 0.079(4) 0.051(3) 0.070(4) 0.021(3) 0.030(3) 0.008(3)
C102 0.086(4) 0.057(4) 0.091(4) 0.028(3) 0.026(4) 0.016(3)
C103 0.048(3) 0.051(3) 0.042(3) 0.016(2) 0.015(2) 0.006(2)
C104 0.053(3) 0.046(3) 0.049(3) 0.014(2) 0.022(2) 0.005(2)
C105 0.067(4) 0.061(3) 0.056(3) 0.029(3) 0.032(3) 0.028(3)
C106 0.067(4) 0.067(4) 0.080(4) 0.030(3) 0.040(3) 0.024(3)
N107 0.044(2) 0.042(2) 0.038(2) 0.0144(18) 0.0078(17) 0.0003(17)
C108 0.038(3) 0.051(3) 0.038(3) 0.014(2) 0.006(2) 0.001(2)
C109 0.057(3) 0.045(3) 0.044(3) 0.014(2) 0.015(2) 0.005(2)
C110 0.062(3) 0.063(3) 0.047(3) 0.026(3) 0.007(3) -0.001(3)
C111 0.080(4) 0.082(4) 0.055(3) 0.038(3) 0.010(3) 0.003(3)
C112 0.040(3) 0.060(3) 0.044(3) 0.023(2) 0.009(2) 0.004(2)
C113 0.050(3) 0.065(3) 0.064(3) 0.024(3) 0.021(3) 0.015(3)
C114 0.065(4) 0.101(5) 0.080(4) 0.047(4) 0.032(3) 0.035(3)
C115 0.088(5) 0.131(6) 0.140(7) 0.032(5) 0.055(5) 0.056(5)
C116 0.058(3) 0.043(3) 0.048(3) 0.012(2) 0.017(2) 0.002(2)
C117 0.071(4) 0.059(3) 0.068(4) 0.012(3) 0.038(3) 0.004(3)
C118 0.068(4) 0.069(4) 0.145(6) -0.008(4) 0.050(4) -0.004(3)
C119 0.103(5) 0.061(4) 0.200(8) -0.022(5) 0.099(6) -0.008(4)
C120 0.053(3) 0.045(3) 0.047(3) 0.020(2) 0.016(2) 0.003(2)
C121 0.065(3) 0.050(3) 0.050(3) 0.020(2) 0.019(3) 0.010(3)
C122 0.074(4) 0.050(3) 0.062(3) 0.024(3) 0.036(3) 0.016(3)
C123 0.090(4) 0.069(4) 0.079(4) 0.042(3) 0.051(3) 0.031(3)

loop_
_atom_type_symbol
_atom_type_description
_atom_type_scat_dispersion_real
_atom_type_scat_dispersion_imag
_atom_type_scat_source
C C 0.0033 0.0016 'International Tables Vol C Tables 4.2.6.8 and 6.1.1.4'
H H 0.0000 0.0000 'International Tables Vol C Tables 4.2.6.8 and 6.1.1.4'
N N 0.0061 0.0033 'International Tables Vol C Tables 4.2.6.8 and 6.1.1.4'
O O 0.0106 0.0060 'International Tables Vol C Tables 4.2.6.8 and 6.1.1.4'
F F 0.0171 0.0103 'International Tables Vol C Tables 4.2.6.8 and 6.1.1.4'

loop_
_geom_angle_atom_site_label_1
_geom_angle_atom_site_label_2
_geom_angle_atom_site_label_3
_geom_angle
_geom_angle_site_symmetry_1
_geom_angle_site_symmetry_3
_geom_angle_publ_flag
O6A C1A C2A 107.0(10) . . ?
O6A C2A C1A 107.9(10) 2_767 . ?
C1A O6A C2A 109.3(9) . 2_767 ?
O6B C1B C2B 95.7(18) . . ?
H1A O1 H1B 90(4) . . ?
O2 O2 H2A 0(10) 1 . ?
O2 O2 H2B 0(10) 1 . ?
H2A O2 H2B 103(6) . . ?
H3A O3 H3B 105(7) . . ?
C20 C6 C76 119.5(4) . . ?
C20 C6 C7 120.1(4) . . ?
C76 C6 C7 120.4(4) . . ?
N8 C7 C6 109.2(3) . . ?
N8 C7 H7A 109.8 . . ?
C6 C7 H7A 109.8 . . ?
N8 C7 H7B 109.8 . . ?
C6 C7 H7B 109.8 . . ?
H7A C7 H7B 108.3 . . ?
C9 N8 C7 123.2(4) . . ?
C9 N8 H8 120(3) . . ?
C7 N8 H8 116(3) . . ?
O10 C9 N8 123.4(4) . . ?
O10 C9 C11 120.4(4) . . ?
N8 C9 C11 116.1(4) . . ?
C12 C11 C16 118.7(4) . . ?
C12 C11 C9 124.3(4) . . ?
C16 C11 C9 117.0(4) . . ?
C13 C12 C11 121.4(4) . . ?
C13 C12 H12 119.3 . . ?
C11 C12 H12 119.3 . . ?
C14 C13 C12 120.0(5) . . ?
C14 C13 H13 120.0 . . ?
C12 C13 H13 120.0 . . ?
C15 C14 C13 118.4(4) . . ?
C15 C14 H14 120.8 . . ?
C13 C14 H14 120.8 . . ?
C14 C15 C16 122.5(4) . . ?
C14 C15 N17 118.4(4) . . ?
C16 C15 N17 119.0(4) . . ?
C15 C16 C11 119.1(4) . . ?
C15 C16 H16 120.5 . . ?
C11 C16 H16 120.5 . . ?
O18 N17 O19 122.5(5) . . ?
O18 N17 C15 118.2(4) . . ?
O19 N17 C15 119.3(5) . . ?
C6 C20 C34 120.8(4) . . ?
C6 C20 C21 119.4(4) . . ?
C34 C20 C21 119.7(4) . . ?
N22 C21 C20 111.9(3) . . ?
N22 C21 H21A 109.2 . . ?
C20 C21 H21A 109.2 . . ?
N22 C21 H21B 109.2 . . ?
C20 C21 H21B 109.2 . . ?
H21A C21 H21B 107.9 . . ?
C23 N22 C21 119.0(4) . . ?
C23 N22 H22 126(3) . . ?
C21 N22 H22 114(3) . . ?
O24 C23 N22 122.3(4) . . ?
O24 C23 C25 120.7(4) . . ?
N22 C23 C25 117.0(4) . . ?
C30 C25 C26 119.4(4) . . ?
C30 C25 C23 116.3(4) . . ?
C26 C25 C23 124.3(4) . . ?
C25 C26 C27 120.2(5) . . ?
C25 C26 H26 119.9 . . ?
C27 C26 H26 119.9 . . ?
C28 C27 C26 120.1(5) . . ?
C28 C27 H27 119.9 . . ?
C26 C27 H27 119.9 . . ?
C29 C28 C27 118.5(5) . . ?
C29 C28 H28 120.8 . . ?
C27 C28 H28 120.8 . . ?
C28 C29 C30 122.7(5) . . ?
C28 C29 N31 119.1(5) . . ?
C30 C29 N31 118.2(5) . . ?
C29 C30 C25 119.1(4) . . ?
C29 C30 H30 120.5 . . ?
C25 C30 H30 120.5 . . ?
O33 N31 O32 124.1(5) . . ?
O33 N31 C29 119.0(5) . . ?
O32 N31 C29 116.9(5) . . ?
C20 C34 C48 119.2(4) . . ?
C20 C34 C35 119.5(4) . . ?
C48 C34 C35 121.3(4) . . ?
N36 C35 C34 112.8(3) . . ?
N36 C35 H35A 109.0 . . ?
C34 C35 H35A 109.0 . . ?
N36 C35 H35B 109.0 . . ?
C34 C35 H35B 109.0 . . ?
H35A C35 H35B 107.8 . . ?
C37 N36 C35 117.6(4) . . ?
C37 N36 H36 125(2) . . ?
C35 N36 H36 117(2) . . ?
O38 C37 N36 121.7(4) . . ?
O38 C37 C39 120.7(5) . . ?
N36 C37 C39 117.6(4) . . ?
C40 C39 C44 119.6(5) . . ?
C40 C39 C37 124.5(5) . . ?
C44 C39 C37 116.0(5) . . ?
C39 C40 C41 121.3(6) . . ?
C39 C40 H40 119.3 . . ?
C41 C40 H40 119.3 . . ?
C42 C41 C40 119.6(6) . . ?
C42 C41 H41 120.2 . . ?
C40 C41 H41 120.2 . . ?
C43 C42 C41 120.6(6) . . ?
C43 C42 H42 119.7 . . ?
C41 C42 H42 119.7 . . ?
C42 C43 C44 121.3(6) . . ?
C42 C43 N45 121.5(6) . . ?
C44 C43 N45 117.1(6) . . ?
C39 C44 C43 117.6(5) . . ?
C39 C44 H44 121.2 . . ?
C43 C44 H44 121.2 . . ?
O46 N45 O47 122.3(6) . . ?
O46 N45 C43 120.1(6) . . ?
O47 N45 C43 117.6(7) . . ?
C62 C48 C34 120.0(4) . . ?
C62 C48 C49 120.3(4) . . ?
C34 C48 C49 119.7(4) . . ?
N50 C49 C48 113.5(3) . . ?
N50 C49 H49A 108.9 . . ?
C48 C49 H49A 108.9 . . ?
N50 C49 H49B 108.9 . . ?
C48 C49 H49B 108.9 . . ?
H49A C49 H49B 107.7 . . ?
C51 N50 C49 122.5(4) . . ?
C51 N50 H50 119(4) . . ?
C49 N50 H50 117(3) . . ?
O52 C51 N50 121.7(4) . . ?
O52 C51 C53 120.3(4) . . ?
N50 C51 C53 118.0(4) . . ?
C54 C53 C58 118.4(4) . . ?
C54 C53 C51 124.5(4) . . ?
C58 C53 C51 117.1(4) . . ?
C55 C54 C53 121.6(4) . . ?
C55 C54 H54 119.2 . . ?
C53 C54 H54 119.2 . . ?
C56 C55 C54 120.3(4) . . ?
C56 C55 H55 119.9 . . ?
C54 C55 H55 119.9 . . ?
C55 C56 C57 117.9(4) . . ?
C55 C56 H56 121.0 . . ?
C57 C56 H56 121.0 . . ?
C58 C57 C56 122.8(4) . . ?
C58 C57 N59 118.3(4) . . ?
C56 C57 N59 119.0(4) . . ?
C57 C58 C53 119.1(4) . . ?
C57 C58 H58 120.4 . . ?
C53 C58 H58 120.4 . . ?
O61 N59 O60 123.4(4) . . ?
O61 N59 C57 119.4(4) . . ?
O60 N59 C57 117.2(4) . . ?
C76 C62 C48 120.1(4) . . ?
C76 C62 C63 120.0(4) . . ?
C48 C62 C63 119.9(4) . . ?
N64 C63 C62 110.8(3) . . ?
N64 C63 H63A 109.5 . . ?
C62 C63 H63A 109.5 . . ?
N64 C63 H63B 109.5 . . ?
C62 C63 H63B 109.5 . . ?
H63A C63 H63B 108.1 . . ?
C65 N64 C63 121.8(4) . . ?
C65 N64 H64 132(3) . . ?
C63 N64 H64 105(3) . . ?
O66 C65 N64 123.0(4) . . ?
O66 C65 C67 119.6(4) . . ?
N64 C65 C67 117.4(4) . . ?
C68 C67 C72 119.5(5) . . ?
C68 C67 C65 124.1(5) . . ?
C72 C67 C65 116.3(4) . . ?
C67 C68 C69 120.3(5) . . ?
C67 C68 H68 119.8 . . ?
C69 C68 H68 119.8 . . ?
C70 C69 C68 119.7(5) . . ?
C70 C69 H69 120.2 . . ?
C68 C69 H69 120.2 . . ?
C71 C70 C69 118.6(5) . . ?
C71 C70 H70 120.7 . . ?
C69 C70 H70 120.7 . . ?
C70 C71 C72 122.9(5) . . ?
C70 C71 N73 119.0(5) . . ?
C72 C71 N73 118.0(5) . . ?
C71 C72 C67 119.0(5) . . ?
C71 C72 H72 120.5 . . ?
C67 C72 H72 120.5 . . ?
O75 N73 O74 122.4(6) . . ?
O75 N73 C71 119.0(6) . . ?
O74 N73 C71 118.6(6) . . ?
C62 C76 C6 120.3(4) . . ?
C62 C76 C77 120.3(4) . . ?
C6 C76 C77 119.4(4) . . ?
N78 C77 C76 112.1(3) . . ?
N78 C77 H77A 109.2 . . ?
C76 C77 H77A 109.2 . . ?
N78 C77 H77B 109.2 . . ?
C76 C77 H77B 109.2 . . ?
H77A C77 H77B 107.9 . . ?
C79 N78 C77 120.0(4) . . ?
C79 N78 H78 124(3) . . ?
C77 N78 H78 115(3) . . ?
O80 C79 N78 122.1(4) . . ?
O80 C79 C81 120.4(4) . . ?
N78 C79 C81 117.5(4) . . ?
C82 C81 C86 118.2(4) . . ?
C82 C81 C79 124.2(4) . . ?
C86 C81 C79 117.6(4) . . ?
C81 C82 C83 121.2(5) . . ?
C81 C82 H82 119.4 . . ?
C83 C82 H82 119.4 . . ?
C84 C83 C82 121.2(5) . . ?
C84 C83 H83 119.4 . . ?
C82 C83 H83 119.4 . . ?
C83 C84 C85 117.2(5) . . ?
C83 C84 H84 121.4 . . ?
C85 C84 H84 121.4 . . ?
C84 C85 C86 123.0(5) . . ?
C84 C85 N87 118.2(5) . . ?
C86 C85 N87 118.7(5) . . ?
C81 C86 C85 119.2(5) . . ?
C81 C86 H86 120.4 . . ?
C85 C86 H86 120.4 . . ?
O89 N87 O88 124.0(6) . . ?
O89 N87 C85 118.6(6) . . ?
O88 N87 C85 117.3(6) . . ?
C91 N90 C103 109.2(3) . . ?
C91 N90 C99 108.3(3) . . ?
C103 N90 C99 111.1(3) . . ?
C91 N90 C95 112.0(3) . . ?
C103 N90 C95 107.4(3) . . ?
C99 N90 C95 109.0(3) . . ?
N90 C91 C92 114.0(4) . . ?
N90 C91 H91A 108.8 . . ?
C92 C91 H91A 108.8 . . ?
N90 C91 H91B 108.8 . . ?
C92 C91 H91B 108.8 . . ?
H91A C91 H91B 107.6 . . ?
C93 C92 C91 113.5(4) . . ?
C93 C92 H92A 108.9 . . ?
C91 C92 H92A 108.9 . . ?
C93 C92 H92B 108.9 . . ?
C91 C92 H92B 108.9 . . ?
H92A C92 H92B 107.7 . . ?
C94 C93 C92 111.2(4) . . ?
C94 C93 H93A 109.4 . . ?
C92 C93 H93A 109.4 . . ?
C94 C93 H93B 109.4 . . ?
C92 C93 H93B 109.4 . . ?
H93A C93 H93B 108.0 . . ?
C93 C94 H94A 109.5 . . ?
C93 C94 H94B 109.5 . . ?
H94A C94 H94B 109.5 . . ?
C93 C94 H94C 109.5 . . ?
H94A C94 H94C 109.5 . . ?
H94B C94 H94C 109.5 . . ?
C96 C95 N90 115.3(4) . . ?
C96 C95 H95A 108.5 . . ?
N90 C95 H95A 108.5 . . ?
C96 C95 H95B 108.5 . . ?
N90 C95 H95B 108.5 . . ?
H95A C95 H95B 107.5 . . ?
C97 C96 C95 110.7(4) . . ?
C97 C96 H96A 109.5 . . ?
C95 C96 H96A 109.5 . . ?
C97 C96 H96B 109.5 . . ?
C95 C96 H96B 109.5 . . ?
H96A C96 H96B 108.1 . . ?
C96 C97 C98 112.2(4) . . ?
C96 C97 H97A 109.2 . . ?
C98 C97 H97A 109.2 . . ?
C96 C97 H97B 109.2 . . ?
C98 C97 H97B 109.2 . . ?
H97A C97 H97B 107.9 . . ?
C100 C99 N90 117.3(4) . . ?
C100 C99 H99A 108.0 . . ?
N90 C99 H99A 108.0 . . ?
C100 C99 H99B 108.0 . . ?
N90 C99 H99B 108.0 . . ?
H99A C99 H99B 107.2 . . ?
C97 C98 H98A 109.5 . . ?
C97 C98 H98B 109.5 . . ?
H98A C98 H98B 109.5 . . ?
C97 C98 H98C 109.5 . . ?
H98A C98 H98C 109.5 . . ?
H98B C98 H98C 109.5 . . ?
C99 C100 C101 108.6(4) . . ?
C99 C100 H10I 110.0 . . ?
C101 C100 H10I 110.0 . . ?
C99 C100 H10J 110.0 . . ?
C101 C100 H10J 110.0 . . ?
H10I C100 H10J 108.3 . . ?
C100 C101 C102 114.1(5) . . ?
C100 C101 H10P 108.7 . . ?
C102 C101 H10P 108.7 . . ?
C100 C101 H10Q 108.7 . . ?
C102 C101 H10Q 108.7 . . ?
H10P C101 H10Q 107.6 . . ?
C101 C102 H10R 109.5 . . ?
C101 C102 H10S 109.5 . . ?
H10R C102 H10S 109.5 . . ?
C101 C102 H10T 109.5 . . ?
H10R C102 H10T 109.5 . . ?
H10S C102 H10T 109.5 . . ?
C104 C103 N90 117.7(4) . . ?
C104 C103 H10A 107.9 . . ?
N90 C103 H10A 107.9 . . ?
C104 C103 H10B 107.9 . . ?
N90 C103 H10B 107.9 . . ?
H10A C103 H10B 107.2 . . ?
C105 C104 C103 108.8(4) . . ?
C105 C104 H10C 109.9 . . ?
C103 C104 H10C 109.9 . . ?
C105 C104 H10D 109.9 . . ?
C103 C104 H10D 109.9 . . ?
H10C C104 H10D 108.3 . . ?
C106 C105 C104 114.6(4) . . ?
C106 C105 H10K 108.6 . . ?
C104 C105 H10K 108.6 . . ?
C106 C105 H10L 108.6 . . ?
C104 C105 H10L 108.6 . . ?
H10K C105 H10L 107.6 . . ?
C105 C106 H10M 109.5 . . ?
C105 C106 H10N 109.5 . . ?
H10M C106 H10N 109.5 . . ?
C105 C106 H10O 109.5 . . ?
H10M C106 H10O 109.5 . . ?
H10N C106 H10O 109.5 . . ?
C116 N107 C112 108.0(3) . . ?
C116 N107 C120 111.0(3) . . ?
C112 N107 C120 111.5(3) . . ?
C116 N107 C108 110.6(3) . . ?
C112 N107 C108 109.5(3) . . ?
C120 N107 C108 106.2(3) . . ?
C109 C108 N107 116.1(3) . . ?
C109 C108 H10G 108.2 . . ?
N107 C108 H10G 108.2 . . ?
C109 C108 H10H 108.2 . . ?
N107 C108 H10H 108.2 . . ?
H10G C108 H10H 107.4 . . ?
C108 C109 C110 110.9(4) . . ?
C108 C109 H10E 109.5 . . ?
C110 C109 H10E 109.5 . . ?
C108 C109 H10F 109.5 . . ?
C110 C109 H10F 109.5 . . ?
H10E C109 H10F 108.0 . . ?
C111 C110 C109 112.6(4) . . ?
C111 C110 H11E 109.1 . . ?
C109 C110 H11E 109.1 . . ?
C111 C110 H11F 109.1 . . ?
C109 C110 H11F 109.1 . . ?
H11E C110 H11F 107.8 . . ?
C110 C111 H11M 109.5 . . ?
C110 C111 H11N 109.5 . . ?
H11M C111 H11N 109.5 . . ?
C110 C111 H11O 109.5 . . ?
H11M C111 H11O 109.5 . . ?
H11N C111 H11O 109.5 . . ?
N107 C112 C113 116.6(4) . . ?
N107 C112 H11C 108.2 . . ?
C113 C112 H11C 108.2 . . ?
N107 C112 H11D 108.2 . . ?
C113 C112 H11D 108.2 . . ?
H11C C112 H11D 107.3 . . ?
C114 C113 C112 111.8(4) . . ?
C114 C113 H11G 109.3 . . ?
C112 C113 H11G 109.3 . . ?
C114 C113 H11H 109.3 . . ?
C112 C113 H11H 109.3 . . ?
H11G C113 H11H 107.9 . . ?
C113 C114 C115 112.7(5) . . ?
C113 C114 H11I 109.1 . . ?
C115 C114 H11I 109.1 . . ?
C113 C114 H11J 109.1 . . ?
C115 C114 H11J 109.1 . . ?
H11I C114 H11J 107.8 . . ?
C114 C115 H11U 109.5 . . ?
C114 C115 H11V 109.5 . . ?
H11U C115 H11V 109.5 . . ?
C114 C115 H11W 109.5 . . ?
H11U C115 H11W 109.5 . . ?
H11V C115 H11W 109.5 . . ?
N107 C116 C117 115.0(4) . . ?
N107 C116 H11A 108.5 . . ?
C117 C116 H11A 108.5 . . ?
N107 C116 H11B 108.5 . . ?
C117 C116 H11B 108.5 . . ?
H11A C116 H11B 107.5 . . ?
C118 C117 C116 112.5(4) . . ?
C118 C117 H11K 109.1 . . ?
C116 C117 H11K 109.1 . . ?
C118 C117 H11L 109.1 . . ?
C116 C117 H11L 109.1 . . ?
H11K C117 H11L 107.8 . . ?
C117 C118 C119 113.4(5) . . ?
C117 C118 H11S 108.9 . . ?
C119 C118 H11S 108.9 . . ?
C117 C118 H11T 108.9 . . ?
C119 C118 H11T 108.9 . . ?
H11S C118 H11T 107.7 . . ?
C118 C119 H11P 109.5 . . ?
C118 C119 H11Q 109.5 . . ?
H11P C119 H11Q 109.5 . . ?
C118 C119 H11R 109.5 . . ?
H11P C119 H11R 109.5 . . ?
H11Q C119 H11R 109.5 . . ?
C121 C120 N107 115.2(4) . . ?
C121 C120 H12A 108.5 . . ?
N107 C120 H12A 108.5 . . ?
C121 C120 H12B 108.5 . . ?
N107 C120 H12B 108.5 . . ?
H12A C120 H12B 107.5 . . ?
C120 C121 C122 109.4(4) . . ?
C120 C121 H12E 109.8 . . ?
C122 C121 H12E 109.8 . . ?
C120 C121 H12F 109.8 . . ?
C122 C121 H12F 109.8 . . ?
H12E C121 H12F 108.2 . . ?
C123 C122 C121 112.8(4) . . ?
C123 C122 H12C 109.0 . . ?
C121 C122 H12C 109.0 . . ?
C123 C122 H12D 109.0 . . ?
C121 C122 H12D 109.0 . . ?
H12C C122 H12D 107.8 . . ?
C122 C123 H12G 109.5 . . ?
C122 C123 H12H 109.5 . . ?
H12G C123 H12H 109.5 . . ?
C122 C123 H12I 109.5 . . ?
H12G C123 H12I 109.5 . . ?
H12H C123 H12I 109.5 . . ?

loop_
_geom_bond_atom_site_label_1
_geom_bond_atom_site_label_2
_geom_bond_distance
_geom_bond_site_symmetry_2
_geom_bond_publ_flag
C1A O6A 1.323(11) . ?
C1A C2A 1.562(15) . ?
C2A O6A 1.486(15) 2_767 ?
O6A C2A 1.486(15) 2_767 ?
C1B O6B 1.16(2) . ?
C1B C2B 1.444(19) . ?
F1 F1 0.000(5) 1 ?
F2 F2 0.000(6) 1 ?
O1 H1A 0.958(18) . ?
O1 H1B 0.89(2) . ?
O2 O2 0.0000 1 ?
O2 H2A 0.87(2) . ?
O2 H2B 0.86(2) . ?
O3 H3A 0.86(2) . ?
O3 H3B 0.86(2) . ?
O5 H5A 0.91(2) . ?
C6 C20 1.398(6) . ?
C6 C76 1.402(6) . ?
C6 C7 1.524(6) . ?
C7 N8 1.461(5) . ?
C7 H7A 0.9700 . ?
C7 H7B 0.9700 . ?
N8 C9 1.349(6) . ?
N8 H8 0.89(4) . ?
C9 O10 1.229(5) . ?
C9 C11 1.507(6) . ?
C11 C12 1.388(6) . ?
C11 C16 1.390(6) . ?
C12 C13 1.381(6) . ?
C12 H12 0.9300 . ?
C13 C14 1.381(7) . ?
C13 H13 0.9300 . ?
C14 C15 1.377(6) . ?
C14 H14 0.9300 . ?
C15 C16 1.378(6) . ?
C15 N17 1.475(6) . ?
C16 H16 0.9300 . ?
N17 O18 1.209(5) . ?
N17 O19 1.224(5) . ?
C20 C34 1.402(6) . ?
C20 C21 1.521(5) . ?
C21 N22 1.461(5) . ?
C21 H21A 0.9700 . ?
C21 H21B 0.9700 . ?
N22 C23 1.336(6) . ?
N22 H22 0.78(4) . ?
C23 O24 1.225(5) . ?
C23 C25 1.511(6) . ?
C25 C30 1.381(6) . ?
C25 C26 1.386(6) . ?
C26 C27 1.390(6) . ?
C26 H26 0.9300 . ?
C27 C28 1.378(7) . ?
C27 H27 0.9300 . ?
C28 C29 1.363(7) . ?
C28 H28 0.9300 . ?
C29 C30 1.371(6) . ?
C29 N31 1.481(6) . ?
C30 H30 0.9300 . ?
N31 O33 1.215(6) . ?
N31 O32 1.224(5) . ?
C34 C48 1.412(6) . ?
C34 C35 1.515(6) . ?
C35 N36 1.466(5) . ?
C35 H35A 0.9700 . ?
C35 H35B 0.9700 . ?
N36 C37 1.334(6) . ?
N36 H36 1.06(5) . ?
C37 O38 1.229(6) . ?
C37 C39 1.513(7) . ?
C39 C40 1.379(7) . ?
C39 C44 1.391(7) . ?
C40 C41 1.385(7) . ?
C40 H40 0.9300 . ?
C41 C42 1.358(8) . ?
C41 H41 0.9300 . ?
C42 C43 1.354(8) . ?
C42 H42 0.9300 . ?
C43 C44 1.423(7) . ?
C43 N45 1.450(8) . ?
C44 H44 0.9300 . ?
N45 O46 1.228(7) . ?
N45 O47 1.229(6) . ?
C48 C62 1.398(6) . ?
C48 C49 1.517(6) . ?
C49 N50 1.450(5) . ?
C49 H49A 0.9700 . ?
C49 H49B 0.9700 . ?
N50 C51 1.338(6) . ?
N50 H50 0.79(4) . ?
C51 O52 1.231(5) . ?
C51 C53 1.500(6) . ?
C53 C54 1.385(6) . ?
C53 C58 1.393(6) . ?
C54 C55 1.383(6) . ?
C54 H54 0.9300 . ?
C55 C56 1.378(6) . ?
C55 H55 0.9300 . ?
C56 C57 1.382(6) . ?
C56 H56 0.9300 . ?
C57 C58 1.377(6) . ?
C57 N59 1.474(6) . ?
C58 H58 0.9300 . ?
N59 O61 1.214(5) . ?
N59 O60 1.235(5) . ?
C62 C76 1.397(6) . ?
C62 C63 1.529(6) . ?
C63 N64 1.483(6) . ?
C63 H63A 0.9700 . ?
C63 H63B 0.9700 . ?
N64 C65 1.332(6) . ?
N64 H64 0.87(5) . ?
C65 O66 1.228(5) . ?
C65 C67 1.510(7) . ?
C67 C68 1.374(7) . ?
C67 C72 1.392(7) . ?
C68 C69 1.420(7) . ?
C68 H68 0.9300 . ?
C69 C70 1.385(8) . ?
C69 H69 0.9300 . ?
C70 C71 1.363(7) . ?
C70 H70 0.9300 . ?
C71 C72 1.384(7) . ?
C71 N73 1.458(7) . ?
C72 H72 0.9300 . ?
N73 O75 1.195(7) . ?
N73 O74 1.217(6) . ?
C76 C77 1.528(6) . ?
C77 N78 1.461(5) . ?
C77 H77A 0.9700 . ?
C77 H77B 0.9700 . ?
N78 C79 1.339(6) . ?
N78 H78 0.87(4) . ?
C79 O80 1.233(5) . ?
C79 C81 1.505(6) . ?
C81 C82 1.370(6) . ?
C81 C86 1.376(6) . ?
C82 C83 1.389(7) . ?
C82 H82 0.9300 . ?
C83 C84 1.352(7) . ?
C83 H83 0.9300 . ?
C84 C85 1.369(7) . ?
C84 H84 0.9300 . ?
C85 C86 1.382(7) . ?
C85 N87 1.463(7) . ?
C86 H86 0.9300 . ?
N87 O89 1.231(7) . ?
N87 O88 1.244(7) . ?
N90 C91 1.515(6) . ?
N90 C103 1.515(6) . ?
N90 C99 1.529(5) . ?
N90 C95 1.531(6) . ?
C91 C92 1.535(7) . ?
C91 H91A 0.9700 . ?
C91 H91B 0.9700 . ?
C92 C93 1.523(7) . ?
C92 H92A 0.9700 . ?
C92 H92B 0.9700 . ?
C93 C94 1.502(7) . ?
C93 H93A 0.9700 . ?
C93 H93B 0.9700 . ?
C94 H94A 0.9600 . ?
C94 H94B 0.9600 . ?
C94 H94C 0.9600 . ?
C95 C96 1.505(6) . ?
C95 H95A 0.9700 . ?
C95 H95B 0.9700 . ?
C96 C97 1.499(6) . ?
C96 H96A 0.9700 . ?
C96 H96B 0.9700 . ?
C97 C98 1.511(7) . ?
C97 H97A 0.9700 . ?
C97 H97B 0.9700 . ?
C99 C100 1.514(6) . ?
C99 H99A 0.9700 . ?
C99 H99B 0.9700 . ?
C98 H98A 0.9600 . ?
C98 H98B 0.9600 . ?
C98 H98C 0.9600 . ?
C100 C101 1.518(6) . ?
C100 H10I 0.9700 . ?
C100 H10J 0.9700 . ?
C101 C102 1.519(7) . ?
C101 H10P 0.9700 . ?
C101 H10Q 0.9700 . ?
C102 H10R 0.9600 . ?
C102 H10S 0.9600 . ?
C102 H10T 0.9600 . ?
C103 C104 1.511(6) . ?
C103 H10A 0.9700 . ?
C103 H10B 0.9700 . ?
C104 C105 1.511(6) . ?
C104 H10C 0.9700 . ?
C104 H10D 0.9700 . ?
C105 C106 1.496(7) . ?
C105 H10K 0.9700 . ?
C105 H10L 0.9700 . ?
C106 H10M 0.9600 . ?
C106 H10N 0.9600 . ?
C106 H10O 0.9600 . ?
N107 C116 1.507(6) . ?
N107 C112 1.516(6) . ?
N107 C120 1.525(5) . ?
N107 C108 1.536(5) . ?
C108 C109 1.497(6) . ?
C108 H10G 0.9700 . ?
C108 H10H 0.9700 . ?
C109 C110 1.520(6) . ?
C109 H10E 0.9700 . ?
C109 H10F 0.9700 . ?
C110 C111 1.500(7) . ?
C110 H11E 0.9700 . ?
C110 H11F 0.9700 . ?
C111 H11M 0.9600 . ?
C111 H11N 0.9600 . ?
C111 H11O 0.9600 . ?
C112 C113 1.517(7) . ?
C112 H11C 0.9700 . ?
C112 H11D 0.9700 . ?
C113 C114 1.502(7) . ?
C113 H11G 0.9700 . ?
C113 H11H 0.9700 . ?
C114 C115 1.531(8) . ?
C114 H11I 0.9700 . ?
C114 H11J 0.9700 . ?
C115 H11U 0.9600 . ?
C115 H11V 0.9600 . ?
C115 H11W 0.9600 . ?
C116 C117 1.518(7) . ?
C116 H11A 0.9700 . ?
C116 H11B 0.9700 . ?
C117 C118 1.459(7) . ?
C117 H11K 0.9700 . ?
C117 H11L 0.9700 . ?
C118 C119 1.507(8) . ?
C118 H11S 0.9700 . ?
C118 H11T 0.9700 . ?
C119 H11P 0.9600 . ?
C119 H11Q 0.9600 . ?
C119 H11R 0.9600 . ?
C120 C121 1.510(6) . ?
C120 H12A 0.9700 . ?
C120 H12B 0.9700 . ?
C121 C122 1.526(6) . ?
C121 H12E 0.9700 . ?
C121 H12F 0.9700 . ?
C122 C123 1.518(7) . ?
C122 H12C 0.9700 . ?
C122 H12D 0.9700 . ?
C123 H12G 0.9600 . ?
C123 H12H 0.9600 . ?
C123 H12I 0.9600 . ?

loop_
_geom_hbond_atom_site_label_D
_geom_hbond_atom_site_label_H
_geom_hbond_atom_site_label_A
_geom_hbond_distance_DH
_geom_hbond_distance_HA
_geom_hbond_distance_DA
_geom_hbond_angle_DHA
_geom_hbond_site_symmetry_A
O1 H1A F2 0.958(18) 1.77(2) 2.719(5) 168(3) 1
O2 H2B F1 0.86(2) 1.87(2) 2.727(5) 179(8) 1
O3 H3A F1 0.86(2) 1.84(2) 2.686(4) 169(6) 1
N8 H8 F1 0.89(4) 1.92(4) 2.766(5) 160(4) 1
N22 H22 O2 0.78(4) 2.09(4) 2.868(5) 175(4) 1
N78 H78 F1 0.87(4) 1.99(4) 2.839(4) 166(4) 1
O1 H1B F1 0.89(2) 1.75(2) 2.628(4) 167(6) 1_554
O2 H2A F2 0.87(2) 1.80(2) 2.656(4) 168(7) 1_556
O5 H5A F2 0.91(2) 1.89(2) 2.784(4) 167(6) 1_556
N36 H36 F2 1.06(5) 1.77(5) 2.831(5) 174(4) 1_556
N50 H50 F2 0.79(4) 2.03(5) 2.790(5) 162(5) 1_556
N64 H64 O1 0.87(5) 2.05(5) 2.882(5) 161(4) 1_556
O3 H3B O5 0.86(2) 1.89(3) 2.737(6) 168(8) 2_677
